data_7234444
loop_
_publ_author_name
'Rojek, Tomasz'
'Goldeman, Waldemar'
'\'Slepokura, Katarzyna'
'Duczmal, Marek'
'Wojciechowska, Agnieszka'
'Matczak-Jon, Ewa'

_publ_section_title
;
 Low pH constructed Co(ii) and Ni(ii) 1D coordination polymers based on
 C\a-substituted analogues of zoledronic acid: structural
 characterization, and spectroscopic and magnetic properties
;
_journal_issue 54
_journal_name_full 'RSC Advances'
_journal_page_first 31497
_journal_paper_doi 10.1039/C9RA05673D
_journal_volume 9
_journal_year 2019
_chemical_formula_moiety 'C7 H12 N2 Ni O8 P2, (H2 O)'
_chemical_formula_sum 'C7 H14 N2 Ni O9 P2'
_chemical_formula_weight 390.85
_space_group_crystal_system triclinic
_space_group_IT_number 2
_space_group_name_Hall '-P 1'
_space_group_name_H-M_alt 'P -1'
_symmetry_space_group_name_Hall '-P 1'
_symmetry_space_group_name_H-M 'P -1'
_atom_sites_solution_hydrogens mixed
_atom_sites_solution_primary direct
_atom_sites_solution_secondary difmap
_audit_creation_method SHELXL-2014/7
_audit_update_record
;
2019-09-11 deposited with the CCDC.    2019-09-24 downloaded from the CCDC.
;
_cell_angle_alpha 91.03(3)
_cell_angle_beta 93.26(3)
_cell_angle_gamma 114.92(3)
_cell_formula_units_Z 2
_cell_length_a 7.816(3)
_cell_length_b 7.849(3)
_cell_length_c 10.849(4)
_cell_measurement_reflns_used 595
_cell_measurement_temperature 100(2)
_cell_measurement_theta_max 28.73
_cell_measurement_theta_min 2.85
_cell_volume 602.0(4)
_computing_cell_refinement 'CrysAlisPro 1.171.38.46 (Rigaku OD, 2015)'
_computing_data_collection 'CrysAlisPro 1.171.38.46 (Rigaku OD, 2015)'
_computing_data_reduction 'CrysAlisPro 1.171.38.46 (Rigaku OD, 2015)'
_computing_molecular_graphics 'DIAMOND ver. 3.2 (Brandenburg, Putz, 2006)'
_computing_publication_material 'PLATON (Spek, 2009)'
_computing_structure_refinement 'SHELXL-2014/7 (Sheldrick, 2015)'
_computing_structure_solution 'SHELXS-97 (Sheldrick, 2008)'
_diffrn_ambient_temperature 100(2)
_diffrn_detector_area_resol_mean 10.3456
_diffrn_measured_fraction_theta_full 1.000
_diffrn_measured_fraction_theta_max 1.000
_diffrn_measurement_device 'four-circle diffractometer'
_diffrn_measurement_device_type 'Agilent Technologies, Xcalibur R, Ruby'
_diffrn_measurement_method 'omega scan'
_diffrn_radiation_type MoK\a
_diffrn_radiation_wavelength 0.71073
_diffrn_reflns_av_unetI/netI 0.2248
_diffrn_reflns_Laue_measured_fraction_full 1.000
_diffrn_reflns_Laue_measured_fraction_max 1.000
_diffrn_reflns_limit_h_max 9
_diffrn_reflns_limit_h_min -9
_diffrn_reflns_limit_k_max 9
_diffrn_reflns_limit_k_min -9
_diffrn_reflns_limit_l_max 13
_diffrn_reflns_limit_l_min -13
_diffrn_reflns_number 5948
_diffrn_reflns_point_group_measured_fraction_full 1.000
_diffrn_reflns_point_group_measured_fraction_max 1.000
_diffrn_reflns_theta_full 25.242
_diffrn_reflns_theta_max 25.489
_diffrn_reflns_theta_min 2.865
_diffrn_source 'fine-focus sealed X-ray tube'
_diffrn_source_type 'Enhance (Mo) X-ray Source'
_exptl_absorpt_coefficient_mu 1.931
_exptl_absorpt_correction_T_max 0.973
_exptl_absorpt_correction_T_min 0.873
_exptl_absorpt_correction_type analytical
_exptl_absorpt_process_details
;
CrysAlisPro 1.171.38.46 (Rigaku Oxford Diffraction, 2015)
Analytical numeric absorption correction using a multifaceted crystal
            model based on expressions derived by R.C. Clark & J.S. Reid.
(Clark, R. C. & Reid, J. S. (1995). Acta Cryst. A51, 887-897)
Empirical absorption correction using spherical harmonics,
 implemented in SCALE3 ABSPACK scaling algorithm.
;
_exptl_crystal_colour greenish
_exptl_crystal_density_diffrn 2.156
_exptl_crystal_description column
_exptl_crystal_F_000 400
_exptl_crystal_size_max 0.12
_exptl_crystal_size_mid 0.01
_exptl_crystal_size_min 0.01
_refine_diff_density_max 0.836
_refine_diff_density_min -0.750
_refine_diff_density_rms 0.139
_refine_ls_extinction_method none
_refine_ls_goodness_of_fit_ref 0.696
_refine_ls_hydrogen_treatment constr
_refine_ls_matrix_type full
_refine_ls_number_parameters 192
_refine_ls_number_reflns 3636
_refine_ls_number_restraints 133
_refine_ls_restrained_S_all 0.693
_refine_ls_R_factor_all 0.1023
_refine_ls_R_factor_gt 0.0421
_refine_ls_shift/su_max 0.000
_refine_ls_shift/su_mean 0.000
_refine_ls_structure_factor_coef Fsqd
_refine_ls_weighting_details 'w=1/[\s^2^(Fo^2^)+(0.0128P)^2^] where P=(Fo^2^+2Fc^2^)/3'
_refine_ls_weighting_scheme calc
_refine_ls_wR_factor_gt 0.0552
_refine_ls_wR_factor_ref 0.0603
_reflns_Friedel_coverage 0.000
_reflns_number_gt 1815
_reflns_number_total 3636
_reflns_threshold_expression 'I > 2\s(I)'
_cod_data_source_file c9ra05673d2.cif
_cod_data_source_block tr21114ab
_cod_database_code 7234444
_shelx_shelxl_version_number 2014/7
_shelx_space_group_comment
;
The symmetry employed for this shelxl refinement is uniquely defined
by the following loop, which should always be used as a source of
symmetry information in preference to the above space-group names.
They are only intended as comments.
;
_shelx_estimated_absorpt_t_min 0.801
_shelx_estimated_absorpt_t_max 0.981

loop_
_space_group_symop_operation_xyz
'x, y, z'
'-x, -y, -z'

loop_
_atom_site_label
_atom_site_type_symbol
_atom_site_fract_x
_atom_site_fract_y
_atom_site_fract_z
_atom_site_U_iso_or_equiv
_atom_site_adp_type
_atom_site_occupancy
_atom_site_site_symmetry_order
_atom_site_calc_flag
_atom_site_refinement_flags_posn
_atom_site_refinement_flags_adp
Ni1 Ni 0.81198(12) 0.67420(12) 0.43403(8) 0.0090(2) Uani 1 1 d . U
P1 P 0.9645(2) 0.9030(2) 0.67539(16) 0.0066(4) Uani 1 1 d . U
O1 O 1.0480(5) 1.1142(5) 0.6804(3) 0.0051(9) Uani 1 1 d . U
O2 O 1.0202(5) 0.8055(4) 0.5738(3) 0.0067(10) Uani 1 1 d . U
O3 O 1.0138(5) 0.8478(5) 0.8074(3) 0.0100(10) Uani 1 1 d . U
H3 H 0.9426 0.7346 0.8178 0.015 Uiso 1 1 calc R U
P2 P 0.6208(2) 0.5296(2) 0.68018(15) 0.0073(4) Uani 1 1 d . U
O4 O 0.4106(5) 0.4424(5) 0.6934(4) 0.0085(10) Uani 1 1 d . U
O5 O 0.7344(5) 0.5175(5) 0.7964(3) 0.0077(10) Uani 1 1 d . U
O6 O 0.6779(5) 0.4605(4) 0.5619(3) 0.0065(10) Uani 1 1 d . U
O7 O 0.6642(5) 0.8064(5) 0.5261(3) 0.0072(10) Uani 1 1 d D U
H7 H 0.5507 0.7321 0.5081 0.011 Uiso 1 1 d DR U
C1 C 0.7004(7) 0.7861(7) 0.6565(5) 0.0063(13) Uani 1 1 d . U
C2 C 0.6020(7) 0.8816(7) 0.7330(5) 0.0068(14) Uani 1 1 d . U
C3 C 0.6333(8) 1.0767(8) 0.7054(5) 0.0098(14) Uani 1 1 d . U
H3A H 0.7104 1.1351 0.6355 0.012 Uiso 1 1 calc R U
H3B H 0.6472 1.1645 0.7759 0.012 Uiso 1 1 calc R U
C4 C 0.4406(8) 0.9153(8) 0.6757(5) 0.0127(14) Uani 1 1 d . U
H4A H 0.3373 0.9043 0.7282 0.015 Uiso 1 1 calc R U
H4B H 0.4005 0.8750 0.5878 0.015 Uiso 1 1 calc R U
N1 N 0.5854(6) 0.8342(6) 0.8607(4) 0.0060(11) Uani 1 1 d . U
N2 N 0.4679(6) 0.6873(6) 1.0241(4) 0.0089(12) Uani 1 1 d . U
H2 H 0.3899 0.6066 1.0728 0.011 Uiso 1 1 calc R U
C21 C 0.4334(8) 0.6965(7) 0.9053(6) 0.0093(15) Uani 1 1 d . U
H21 H 0.3198 0.6186 0.8582 0.011 Uiso 1 1 calc R U
C41 C 0.6464(7) 0.8247(7) 1.0610(5) 0.0066(13) Uani 1 1 d . U
H41 H 0.7064 0.8494 1.1421 0.008 Uiso 1 1 calc R U
C51 C 0.7170(8) 0.9153(8) 0.9595(5) 0.0106(14) Uani 1 1 d . U
H51 H 0.8373 1.0181 0.9559 0.013 Uiso 1 1 calc R U
O1W O 0.9467(5) 0.5221(5) 0.3631(3) 0.0125(10) Uani 1 1 d D U
H1W H 1.0650 0.5734 0.3610 0.019 Uiso 1 1 d DR U
H2W H 0.9133 0.4064 0.3715 0.019 Uiso 1 1 d DR U
O2W O 0.9738(6) 0.6463(6) 0.0966(4) 0.0500(14) Uani 1 1 d D U
H3W H 1.0163 0.5659 0.1105 0.075 Uiso 1 1 d DR U
H4W H 0.9640 0.6925 0.1649 0.075 Uiso 1 1 d DR U

loop_
_atom_site_aniso_label
_atom_site_aniso_U_11
_atom_site_aniso_U_22
_atom_site_aniso_U_33
_atom_site_aniso_U_23
_atom_site_aniso_U_13
_atom_site_aniso_U_12
Ni1 0.0092(5) 0.0088(5) 0.0094(5) 0.0000(4) 0.0013(4) 0.0041(4)
P1 0.0059(9) 0.0067(9) 0.0054(10) 0.0011(7) 0.0009(7) 0.0007(7)
O1 0.0072(18) 0.0032(17) 0.0036(19) -0.0002(14) 0.0024(15) 0.0009(14)
O2 0.0045(18) 0.0077(18) 0.010(2) -0.0017(15) -0.0007(15) 0.0049(15)
O3 0.010(2) 0.007(2) 0.008(2) -0.0010(17) -0.0016(18) -0.0005(19)
P2 0.0092(9) 0.0035(8) 0.0078(10) -0.0003(7) -0.0006(7) 0.0014(7)
O4 0.0072(18) 0.0078(18) 0.008(2) 0.0006(15) -0.0002(15) 0.0013(15)
O5 0.008(2) 0.002(2) 0.009(2) 0.0017(16) -0.0031(17) -0.0016(18)
O6 0.0078(18) 0.0028(17) 0.0076(19) -0.0004(15) 0.0049(15) 0.0004(15)
O7 0.0066(18) 0.0075(17) 0.0085(19) -0.0006(15) 0.0006(15) 0.0040(15)
C1 0.005(2) 0.008(2) 0.004(2) -0.0005(18) 0.0015(18) 0.0009(18)
C2 0.006(2) 0.007(2) 0.009(2) 0.0016(18) -0.0011(18) 0.0043(19)
C3 0.012(2) 0.009(2) 0.010(2) -0.0006(19) -0.0003(19) 0.0059(19)
C4 0.011(2) 0.015(2) 0.016(2) -0.0010(19) 0.0007(19) 0.0090(19)
N1 0.008(2) 0.006(2) 0.005(2) -0.0017(17) 0.0036(17) 0.0024(17)
N2 0.013(2) 0.007(2) 0.008(2) 0.0040(17) 0.0053(17) 0.0043(17)
C21 0.009(2) 0.009(2) 0.010(3) -0.0039(19) 0.0007(19) 0.0040(19)
C41 0.008(2) 0.006(2) 0.004(2) -0.0029(18) -0.0012(19) 0.0011(19)
C51 0.008(2) 0.011(2) 0.015(2) -0.0012(19) 0.0028(19) 0.0068(19)
O1W 0.010(2) 0.009(2) 0.019(2) -0.0007(18) 0.0074(18) 0.0037(17)
O2W 0.051(3) 0.045(3) 0.053(3) 0.007(2) 0.006(2) 0.018(2)

loop_
_atom_type_symbol
_atom_type_description
_atom_type_scat_dispersion_real
_atom_type_scat_dispersion_imag
_atom_type_scat_source
C C 0.0033 0.0016 'International Tables Vol C Tables 4.2.6.8 and 6.1.1.4'
H H 0.0000 0.0000 'International Tables Vol C Tables 4.2.6.8 and 6.1.1.4'
N N 0.0061 0.0033 'International Tables Vol C Tables 4.2.6.8 and 6.1.1.4'
Ni Ni 0.3393 1.1124 'International Tables Vol C Tables 4.2.6.8 and 6.1.1.4'
O O 0.0106 0.0060 'International Tables Vol C Tables 4.2.6.8 and 6.1.1.4'
P P 0.1023 0.0942 'International Tables Vol C Tables 4.2.6.8 and 6.1.1.4'

loop_
_geom_angle_atom_site_label_1
_geom_angle_atom_site_label_2
_geom_angle_atom_site_label_3
_geom_angle
_geom_angle_site_symmetry_1
_geom_angle_site_symmetry_3
O4 Ni1 O1 91.15(15) 2_666 2_776
O4 Ni1 O1W 92.46(15) 2_666 .
O1 Ni1 O1W 89.23(15) 2_776 .
O4 Ni1 O2 173.47(16) 2_666 .
O1 Ni1 O2 90.09(16) 2_776 .
O1W Ni1 O2 93.97(15) . .
O4 Ni1 O7 89.43(15) 2_666 .
O1 Ni1 O7 97.95(14) 2_776 .
O1W Ni1 O7 172.54(16) . .
O2 Ni1 O7 84.05(14) . .
O4 Ni1 O6 92.07(15) 2_666 .
O1 Ni1 O6 176.76(17) 2_776 .
O1W Ni1 O6 90.95(14) . .
O2 Ni1 O6 86.68(14) . .
O7 Ni1 O6 81.77(14) . .
O1 P1 O2 117.9(2) . .
O1 P1 O3 105.6(2) . .
O2 P1 O3 111.5(2) . .
O1 P1 C1 114.5(2) . .
O2 P1 C1 102.5(2) . .
O3 P1 C1 104.2(2) . .
P1 O1 Ni1 137.2(2) . 2_776
P1 O2 Ni1 114.8(2) . .
P1 O3 H3 109.5 . .
O4 P2 O5 112.9(2) . .
O4 P2 O6 113.6(2) . .
O5 P2 O6 112.6(2) . .
O4 P2 C1 108.7(2) . .
O5 P2 C1 105.6(2) . .
O6 P2 C1 102.5(2) . .
P2 O4 Ni1 131.4(2) . 2_666
P2 O6 Ni1 115.00(18) . .
C1 O7 Ni1 104.5(3) . .
C1 O7 H7 106.0 . .
Ni1 O7 H7 102.3 . .
O7 C1 C2 109.0(4) . .
O7 C1 P2 107.3(3) . .
C2 C1 P2 114.7(4) . .
O7 C1 P1 102.0(3) . .
C2 C1 P1 114.4(4) . .
P2 C1 P1 108.5(3) . .
N1 C2 C3 116.6(4) . .
N1 C2 C4 114.5(4) . .
C3 C2 C4 61.1(3) . .
N1 C2 C1 115.2(4) . .
C3 C2 C1 118.3(5) . .
C4 C2 C1 120.5(5) . .
C2 C3 C4 59.9(3) . .
C2 C3 H3A 117.8 . .
C4 C3 H3A 117.8 . .
C2 C3 H3B 117.8 . .
C4 C3 H3B 117.8 . .
H3A C3 H3B 114.9 . .
C2 C4 C3 59.0(3) . .
C2 C4 H4A 117.9 . .
C3 C4 H4A 117.9 . .
C2 C4 H4B 117.9 . .
C3 C4 H4B 117.9 . .
H4A C4 H4B 115.0 . .
C21 N1 C51 107.0(5) . .
C21 N1 C2 124.8(5) . .
C51 N1 C2 128.1(5) . .
C21 N2 C41 109.3(5) . .
C21 N2 H2 125.3 . .
C41 N2 H2 125.3 . .
N2 C21 N1 108.9(5) . .
N2 C21 H21 125.5 . .
N1 C21 H21 125.5 . .
C51 C41 N2 106.2(5) . .
C51 C41 H41 126.9 . .
N2 C41 H41 126.9 . .
C41 C51 N1 108.5(5) . .
C41 C51 H51 125.8 . .
N1 C51 H51 125.8 . .
Ni1 O1W H1W 119.1 . .
Ni1 O1W H2W 124.6 . .
H1W O1W H2W 107.9 . .
H3W O2W H4W 108.0 . .

loop_
_geom_bond_atom_site_label_1
_geom_bond_atom_site_label_2
_geom_bond_distance
_geom_bond_site_symmetry_2
Ni1 O4 2.028(4) 2_666
Ni1 O1 2.048(4) 2_776
Ni1 O1W 2.060(3) .
Ni1 O2 2.064(4) .
Ni1 O7 2.125(3) .
Ni1 O6 2.145(4) .
P1 O1 1.502(4) .
P1 O2 1.515(4) .
P1 O3 1.577(4) .
P1 C1 1.869(5) .
O1 Ni1 2.048(4) 2_776
O3 H3 0.8400 .
P2 O4 1.507(4) .
P2 O5 1.528(4) .
P2 O6 1.544(4) .
P2 C1 1.868(5) .
O4 Ni1 2.028(4) 2_666
O7 C1 1.451(6) .
O7 H7 0.8402 .
C1 C2 1.543(7) .
C2 N1 1.440(6) .
C2 C3 1.484(7) .
C2 C4 1.498(7) .
C3 C4 1.516(7) .
C3 H3A 0.9900 .
C3 H3B 0.9900 .
C4 H4A 0.9900 .
C4 H4B 0.9900 .
N1 C21 1.347(6) .
N1 C51 1.382(6) .
N2 C21 1.311(7) .
N2 C41 1.387(6) .
N2 H2 0.8800 .
C21 H21 0.9500 .
C41 C51 1.338(7) .
C41 H41 0.9500 .
C51 H51 0.9500 .
O1W H1W 0.8408 .
O1W H2W 0.8405 .
O2W H3W 0.8402 .
O2W H4W 0.8404 .

loop_
_geom_hbond_atom_site_label_D
_geom_hbond_atom_site_label_H
_geom_hbond_atom_site_label_A
_geom_hbond_distance_DH
_geom_hbond_distance_HA
_geom_hbond_distance_DA
_geom_hbond_angle_DHA
_geom_hbond_site_symmetry_A
O3 H3 O5 0.84 1.79 2.586(5) 157.2 .
O7 H7 O6 0.84 1.89 2.714(5) 165.5 2_666
C3 H3B O5 0.99 2.56 3.325(6) 133.8 1_565
C4 H4A O3 0.99 2.58 3.540(7) 164.1 1_455
N2 H2 O5 0.88 1.82 2.683(6) 165.7 2_667
C21 H21 O2W 0.95 2.44 3.185(7) 134.7 2_666
C41 H41 O1 0.95 2.56 3.468(6) 159.3 2_777
C41 H41 O3 0.95 2.48 3.064(6) 119.4 2_777
C51 H51 O2W 0.95 2.51 3.359(7) 148.4 2_776
O1W H1W O6 0.84 2.25 2.945(5) 139.8 2_766
O1W H2W O2 0.84 2.03 2.784(5) 149.0 2_766
O2W H3W O5 0.84 2.47 3.229(6) 150.1 2_766
O2W H4W O1 0.84 2.27 3.093(6) 164.6 2_776
O2W H4W O1W 0.84 2.53 3.058(6) 121.6 .

loop_
_geom_torsion_atom_site_label_1
_geom_torsion_atom_site_label_2
_geom_torsion_atom_site_label_3
_geom_torsion_atom_site_label_4
_geom_torsion
_geom_torsion_site_symmetry_4
O2 P1 O1 Ni1 14.9(5) 2_776
O3 P1 O1 Ni1 140.2(3) 2_776
C1 P1 O1 Ni1 -105.8(3) 2_776
O1 P1 O2 Ni1 -106.8(3) .
O3 P1 O2 Ni1 130.9(2) .
C1 P1 O2 Ni1 20.0(3) .
O5 P2 O4 Ni1 -153.5(2) 2_666
O6 P2 O4 Ni1 -23.7(4) 2_666
C1 P2 O4 Ni1 89.6(3) 2_666
O4 P2 O6 Ni1 117.0(2) .
O5 P2 O6 Ni1 -113.1(2) .
C1 P2 O6 Ni1 -0.1(3) .
Ni1 O7 C1 C2 178.9(3) .
Ni1 O7 C1 P2 -56.3(3) .
Ni1 O7 C1 P1 57.6(3) .
O4 P2 C1 O7 -83.0(3) .
O5 P2 C1 O7 155.6(3) .
O6 P2 C1 O7 37.5(4) .
O4 P2 C1 C2 38.3(4) .
O5 P2 C1 C2 -83.2(4) .
O6 P2 C1 C2 158.8(4) .
O4 P2 C1 P1 167.5(2) .
O5 P2 C1 P1 46.1(3) .
O6 P2 C1 P1 -72.0(3) .
O1 P1 C1 O7 76.9(3) .
O2 P1 C1 O7 -52.0(3) .
O3 P1 C1 O7 -168.3(3) .
O1 P1 C1 C2 -40.6(5) .
O2 P1 C1 C2 -169.5(4) .
O3 P1 C1 C2 74.2(4) .
O1 P1 C1 P2 -170.1(2) .
O2 P1 C1 P2 61.1(3) .
O3 P1 C1 P2 -55.2(3) .
O7 C1 C2 N1 165.3(4) .
P2 C1 C2 N1 45.1(6) .
P1 C1 C2 N1 -81.2(5) .
O7 C1 C2 C3 -50.0(6) .
P2 C1 C2 C3 -170.3(4) .
P1 C1 C2 C3 63.4(6) .
O7 C1 C2 C4 21.3(7) .
P2 C1 C2 C4 -99.0(5) .
P1 C1 C2 C4 134.7(4) .
N1 C2 C3 C4 -104.7(5) .
C1 C2 C3 C4 111.1(5) .
N1 C2 C4 C3 108.0(5) .
C1 C2 C4 C3 -107.7(6) .
C3 C2 N1 C21 120.6(5) .
C4 C2 N1 C21 52.1(7) .
C1 C2 N1 C21 -94.1(6) .
C3 C2 N1 C51 -60.1(7) .
C4 C2 N1 C51 -128.7(5) .
C1 C2 N1 C51 85.1(6) .
C41 N2 C21 N1 1.1(6) .
C51 N1 C21 N2 -1.5(6) .
C2 N1 C21 N2 177.9(4) .
C21 N2 C41 C51 -0.2(6) .
N2 C41 C51 N1 -0.7(6) .
C21 N1 C51 C41 1.3(6) .
C2 N1 C51 C41 -178.0(5) .
